data_2223857
loop_
_publ_author_name
'Kettmann, Viktor'
'Sv\<etl\'ik, Jan'
'Veizerov\'a, Lucia'

_publ_section_title
(5<i>R</i>*,11<i>R</i>*)-5-Methyl-1,2-dihydro-5,11-methano-5<i>H</i>,11<i>H</i>-1,3-thiazolo[2,3-<i>d</i>][1,3,5]benzoxadiazocine
_journal_coeditor_code IM2147
_journal_issue 11
_journal_name_full 'Acta Crystallographica Section E'
_journal_page_first o2967
_journal_paper_doi 10.1107/S1600536809044729
_journal_volume 65
_journal_year 2009
_chemical_formula_moiety 'C13 H14 N2 O S'
_chemical_formula_sum 'C13 H14 N2 O S'
_chemical_formula_weight 246.32
_chemical_melting_point 513
_chemical_name_systematic
;
(5<i>R</i>*,11<i>R</i>*)-5-Methyl-1,2-dihydro-5,11-methano-
5<i>H</i>,11<i>H</i>-1,3-thiazolo[2,3-<i>d</i>][1,3,5]benzoxadiazocine
;
_space_group_IT_number 14
_symmetry_cell_setting monoclinic
_symmetry_space_group_name_Hall '-P 2yn'
_symmetry_space_group_name_H-M 'P 1 21/n 1'
_atom_sites_solution_hydrogens geom
_atom_sites_solution_primary direct
_atom_sites_solution_secondary difmap
_cell_angle_alpha 90.00
_cell_angle_beta 113.360(10)
_cell_angle_gamma 90.00
_cell_formula_units_Z 4
_cell_length_a 14.307(2)
_cell_length_b 5.9910(10)
_cell_length_c 15.203(2)
_cell_measurement_reflns_used 20
_cell_measurement_temperature 296(2)
_cell_measurement_theta_max 18
_cell_measurement_theta_min 7
_cell_volume 1196.3(3)
_computing_cell_refinement 'XSCANS (Siemens, 1991)'
_computing_data_collection 'XSCANS (Siemens, 1991)'
_computing_data_reduction 'XSCANS (Siemens, 1991)'
_computing_molecular_graphics 'PLATON (Spek, 2009)'
_computing_publication_material 'SHELXL97 (Sheldrick, 2008)'
_computing_structure_refinement 'SHELXL97 (Sheldrick, 2008)'
_computing_structure_solution 'SHELXS97 (Sheldrick, 2008)'
_diffrn_ambient_temperature 296(2)
_diffrn_measured_fraction_theta_full 0.996
_diffrn_measured_fraction_theta_max 0.996
_diffrn_measurement_device_type 'Siemens P4'
_diffrn_measurement_method \w/2\q
_diffrn_radiation_monochromator graphite
_diffrn_radiation_source 'fine-focus sealed tube'
_diffrn_radiation_type MoK\a
_diffrn_radiation_wavelength 0.71073
_diffrn_reflns_av_R_equivalents 0.0279
_diffrn_reflns_av_sigmaI/netI 0.0446
_diffrn_reflns_limit_h_max 20
_diffrn_reflns_limit_h_min -1
_diffrn_reflns_limit_k_max 8
_diffrn_reflns_limit_k_min -1
_diffrn_reflns_limit_l_max 20
_diffrn_reflns_limit_l_min -21
_diffrn_reflns_number 4529
_diffrn_reflns_theta_full 29.99
_diffrn_reflns_theta_max 29.99
_diffrn_reflns_theta_min 1.65
_diffrn_standards_decay_% 0
_diffrn_standards_interval_count 97
_diffrn_standards_number 3
_exptl_absorpt_coefficient_mu 0.255
_exptl_absorpt_correction_type none
_exptl_crystal_colour colourless
_exptl_crystal_density_diffrn 1.368
_exptl_crystal_density_method 'not measured'
_exptl_crystal_description prism
_exptl_crystal_F_000 520
_exptl_crystal_size_max 0.30
_exptl_crystal_size_mid 0.25
_exptl_crystal_size_min 0.20
_refine_diff_density_max 0.374
_refine_diff_density_min -0.235
_refine_ls_extinction_method none
_refine_ls_goodness_of_fit_ref 1.054
_refine_ls_hydrogen_treatment constr
_refine_ls_matrix_type full
_refine_ls_number_parameters 155
_refine_ls_number_reflns 3483
_refine_ls_number_restraints 0
_refine_ls_restrained_S_all 1.054
_refine_ls_R_factor_all 0.0786
_refine_ls_R_factor_gt 0.0533
_refine_ls_shift/su_max 0.001
_refine_ls_shift/su_mean 0.000
_refine_ls_structure_factor_coef Fsqd
_refine_ls_weighting_details 'calc w=1/[\s^2^(Fo^2^)+(0.0855P)^2^+0.232P] where P=(Fo^2^+2Fc^2^)/3'
_refine_ls_weighting_scheme calc
_refine_ls_wR_factor_gt 0.1386
_refine_ls_wR_factor_ref 0.1613
_reflns_number_gt 2517
_reflns_number_total 3483
_reflns_threshold_expression I>2\s(I)
_cod_data_source_file im2147.cif
_cod_data_source_block I
_cod_original_sg_symbol_H-M 'P 21/n'
_cod_database_code 2223857
_cod_database_fobs_code 2223857

loop_
_symmetry_equiv_pos_as_xyz
'x, y, z'
'-x+1/2, y+1/2, -z+1/2'
'-x, -y, -z'
'x-1/2, -y-1/2, z-1/2'

loop_
_atom_site_type_symbol
_atom_site_label
_atom_site_fract_x
_atom_site_fract_y
_atom_site_fract_z
_atom_site_U_iso_or_equiv
_atom_site_adp_type
_atom_site_calc_flag
_atom_site_refinement_flags
_atom_site_occupancy
_atom_site_disorder_assembly
_atom_site_disorder_group
N N1 0.24822(12) 0.3305(3) -0.01176(11) 0.0354(3) Uani d . 1 . .
C C2 0.20695(13) 0.4743(3) 0.02460(12) 0.0316(4) Uani d . 1 . .
N N3 0.18468(12) 0.6936(3) 0.00041(10) 0.0345(3) Uani d . 1 . .
C C4 0.18874(14) 0.7633(3) -0.09082(13) 0.0337(4) Uani d . 1 . .
H H4 0.1918 0.9264 -0.0938 0.040 Uiso calc R 1 . .
C C5 0.28506(14) 0.6602(3) -0.09323(14) 0.0370(4) Uani d . 1 . .
H H5A 0.3443 0.7084 -0.0381 0.044 Uiso calc R 1 . .
H H5B 0.2936 0.7054 -0.1509 0.044 Uiso calc R 1 . .
C C6 0.27290(14) 0.4073(3) -0.09162(13) 0.0338(4) Uani d . 1 . .
C C7 0.09818(14) 0.6755(3) -0.17604(12) 0.0336(4) Uani d . 1 . .
C C8 0.10420(13) 0.4666(3) -0.21460(12) 0.0337(4) Uani d . 1 . .
O O1 0.19045(11) 0.3365(2) -0.18067(9) 0.0393(3) Uani d . 1 . .
C C9 0.02109(17) 0.3840(4) -0.29390(14) 0.0450(5) Uani d . 1 . .
H H9 0.0249 0.2451 -0.3195 0.054 Uiso calc R 1 . .
C C10 -0.06598(17) 0.5104(5) -0.33332(15) 0.0552(6) Uani d . 1 . .
H H10 -0.1210 0.4555 -0.3857 0.066 Uiso calc R 1 . .
C C11 -0.07307(17) 0.7163(5) -0.29657(16) 0.0565(6) Uani d . 1 . .
H H11 -0.1324 0.8000 -0.3241 0.068 Uiso calc R 1 . .
C C12 0.00859(16) 0.7986(4) -0.21826(15) 0.0447(5) Uani d . 1 . .
H H12 0.0036 0.9379 -0.1935 0.054 Uiso calc R 1 . .
S S1 0.17224(4) 0.40002(11) 0.12054(4) 0.04879(19) Uani d . 1 . .
C C13 0.1245(2) 0.6777(5) 0.12630(16) 0.0572(6) Uani d . 1 . .
H H13A 0.0601 0.6694 0.1333 0.069 Uiso calc R 1 . .
H H13B 0.1727 0.7598 0.1802 0.069 Uiso calc R 1 . .
C C14 0.11074(18) 0.7907(4) 0.03283(16) 0.0497(5) Uani d . 1 . .
H H14A 0.0422 0.7665 -0.0145 0.060 Uiso calc R 1 . .
H H14B 0.1220 0.9501 0.0425 0.060 Uiso calc R 1 . .
C C15 0.36653(17) 0.2829(4) -0.08909(17) 0.0490(5) Uani d . 1 . .
H H15A 0.4235 0.3180 -0.0308 0.074 Uiso calc R 1 . .
H H15B 0.3813 0.3269 -0.1429 0.074 Uiso calc R 1 . .
H H15C 0.3539 0.1251 -0.0919 0.074 Uiso calc R 1 . .

loop_
_atom_site_aniso_label
_atom_site_aniso_U_11
_atom_site_aniso_U_22
_atom_site_aniso_U_33
_atom_site_aniso_U_12
_atom_site_aniso_U_13
_atom_site_aniso_U_23
N1 0.0407(8) 0.0327(8) 0.0351(7) 0.0028(6) 0.0173(6) 0.0016(6)
C2 0.0295(8) 0.0363(9) 0.0270(7) -0.0032(7) 0.0089(6) -0.0013(6)
N3 0.0366(8) 0.0346(8) 0.0323(7) 0.0010(6) 0.0137(6) -0.0053(6)
C4 0.0369(9) 0.0261(8) 0.0378(9) -0.0025(7) 0.0144(7) -0.0001(7)
C5 0.0347(9) 0.0377(10) 0.0399(9) -0.0056(7) 0.0161(7) 0.0001(7)
C6 0.0347(8) 0.0339(9) 0.0346(8) 0.0010(7) 0.0156(7) -0.0015(7)
C7 0.0361(9) 0.0342(9) 0.0301(8) -0.0007(7) 0.0127(7) 0.0052(7)
C8 0.0368(9) 0.0386(9) 0.0273(7) -0.0058(7) 0.0145(7) 0.0006(7)
O1 0.0456(7) 0.0358(7) 0.0353(6) -0.0002(6) 0.0148(6) -0.0066(5)
C9 0.0527(12) 0.0514(12) 0.0324(9) -0.0127(10) 0.0185(8) -0.0035(8)
C10 0.0420(11) 0.0852(18) 0.0314(9) -0.0130(12) 0.0073(8) 0.0010(10)
C11 0.0391(11) 0.0803(18) 0.0417(11) 0.0066(11) 0.0072(9) 0.0170(12)
C12 0.0451(10) 0.0470(11) 0.0416(10) 0.0078(9) 0.0168(8) 0.0104(9)
S1 0.0577(3) 0.0566(4) 0.0390(3) -0.0027(3) 0.0265(2) 0.0012(2)
C13 0.0631(14) 0.0717(16) 0.0452(11) 0.0011(12) 0.0306(11) -0.0175(11)
C14 0.0528(12) 0.0471(12) 0.0556(12) 0.0061(10) 0.0283(10) -0.0107(10)
C15 0.0442(11) 0.0516(13) 0.0592(13) 0.0102(10) 0.0289(10) 0.0000(10)

loop_
_atom_type_symbol
_atom_type_description
_atom_type_scat_dispersion_real
_atom_type_scat_dispersion_imag
_atom_type_scat_source
C C 0.0033 0.0016
; International Tables for Crystallography (1992).
Vol. C, Tables 4.2.6.8 and 6.1.1.4
;
H H 0.0000 0.0000
; International Tables for Crystallography (1992).
Vol. C, Tables 4.2.6.8 and 6.1.1.4
;
N N 0.0061 0.0033
; International Tables for Crystallography (1992).
Vol. C, Tables 4.2.6.8 and 6.1.1.4
;
O O 0.0106 0.0060
; International Tables for Crystallography (1992).
Vol. C, Tables 4.2.6.8 and 6.1.1.4
;
S S 0.1246 0.1234
; International Tables for Crystallography (1992).
Vol. C, Tables 4.2.6.8 and 6.1.1.4
;

loop_
_geom_angle_atom_site_label_1
_geom_angle_atom_site_label_2
_geom_angle_atom_site_label_3
_geom_angle_site_symmetry_1
_geom_angle_site_symmetry_3
_geom_angle
_geom_angle_publ_flag
C2 N1 C6 . . 116.60(16) ?
N1 C2 N3 . . 128.72(17) ?
N1 C2 S1 . . 120.73(15) ?
N3 C2 S1 . . 110.54(13) ?
C2 N3 C14 . . 114.61(17) ?
C2 N3 C4 . . 115.73(14) ?
C14 N3 C4 . . 120.80(16) ?
N3 C4 C7 . . 111.52(14) ?
N3 C4 C5 . . 106.36(14) ?
C7 C4 C5 . . 108.24(15) ?
N3 C4 H4 . . 110.2 ?
C7 C4 H4 . . 110.2 ?
C5 C4 H4 . . 110.2 ?
C4 C5 C6 . . 106.99(15) ?
C4 C5 H5A . . 110.3 ?
C6 C5 H5A . . 110.3 ?
C4 C5 H5B . . 110.3 ?
C6 C5 H5B . . 110.3 ?
H5A C5 H5B . . 108.6 ?
O1 C6 N1 . . 107.76(14) ?
O1 C6 C15 . . 105.11(15) ?
N1 C6 C15 . . 108.93(16) ?
O1 C6 C5 . . 109.15(15) ?
N1 C6 C5 . . 113.02(15) ?
C15 C6 C5 . . 112.47(17) ?
C12 C7 C8 . . 118.55(18) ?
C12 C7 C4 . . 121.83(18) ?
C8 C7 C4 . . 119.62(16) ?
O1 C8 C7 . . 123.01(16) ?
O1 C8 C9 . . 116.78(18) ?
C7 C8 C9 . . 120.17(18) ?
C8 O1 C6 . . 117.24(14) ?
C10 C9 C8 . . 119.5(2) ?
C10 C9 H9 . . 120.3 ?
C8 C9 H9 . . 120.3 ?
C11 C10 C9 . . 121.1(2) ?
C11 C10 H10 . . 119.4 ?
C9 C10 H10 . . 119.4 ?
C10 C11 C12 . . 119.7(2) ?
C10 C11 H11 . . 120.2 ?
C12 C11 H11 . . 120.2 ?
C11 C12 C7 . . 121.0(2) ?
C11 C12 H12 . . 119.5 ?
C7 C12 H12 . . 119.5 ?
C2 S1 C13 . . 92.48(10) ?
C14 C13 S1 . . 106.02(14) ?
C14 C13 H13A . . 110.5 ?
S1 C13 H13A . . 110.5 ?
C14 C13 H13B . . 110.5 ?
S1 C13 H13B . . 110.5 ?
H13A C13 H13B . . 108.7 ?
N3 C14 C13 . . 107.34(18) ?
N3 C14 H14A . . 110.2 ?
C13 C14 H14A . . 110.2 ?
N3 C14 H14B . . 110.2 ?
C13 C14 H14B . . 110.2 ?
H14A C14 H14B . . 108.5 ?
C6 C15 H15A . . 109.5 ?
C6 C15 H15B . . 109.5 ?
H15A C15 H15B . . 109.5 ?
C6 C15 H15C . . 109.5 ?
H15A C15 H15C . . 109.5 ?
H15B C15 H15C . . 109.5 ?

loop_
_geom_bond_atom_site_label_1
_geom_bond_atom_site_label_2
_geom_bond_site_symmetry_2
_geom_bond_distance
_geom_bond_publ_flag
N1 C2 . 1.287(2) ?
N1 C6 . 1.466(2) ?
C2 N3 . 1.368(2) ?
C2 S1 . 1.7738(18) ?
N3 C14 . 1.454(2) ?
N3 C4 . 1.471(2) ?
C4 C7 . 1.518(2) ?
C4 C5 . 1.524(3) ?
C4 H4 . 0.9800 ?
C5 C6 . 1.527(3) ?
C5 H5A . 0.9700 ?
C5 H5B . 0.9700 ?
C6 O1 . 1.462(2) ?
C6 C15 . 1.520(3) ?
C7 C12 . 1.395(3) ?
C7 C8 . 1.399(3) ?
C8 O1 . 1.375(2) ?
C8 C9 . 1.405(3) ?
C9 C10 . 1.375(3) ?
C9 H9 . 0.9300 ?
C10 C11 . 1.375(4) ?
C10 H10 . 0.9300 ?
C11 C12 . 1.387(3) ?
C11 H11 . 0.9300 ?
C12 H12 . 0.9300 ?
S1 C13 . 1.814(3) ?
C13 C14 . 1.515(3) ?
C13 H13A . 0.9700 ?
C13 H13B . 0.9700 ?
C14 H14A . 0.9700 ?
C14 H14B . 0.9700 ?
C15 H15A . 0.9600 ?
C15 H15B . 0.9600 ?
C15 H15C . 0.9600 ?

loop_
_geom_torsion_atom_site_label_1
_geom_torsion_atom_site_label_2
_geom_torsion_atom_site_label_3
_geom_torsion_atom_site_label_4
_geom_torsion_site_symmetry_1
_geom_torsion_site_symmetry_2
_geom_torsion_site_symmetry_3
_geom_torsion_site_symmetry_4
_geom_torsion
_geom_torsion_publ_flag
C6 N1 C2 N3 . . . . -1.7(3) ?
C6 N1 C2 S1 . . . . 179.22(12) ?
N1 C2 N3 C14 . . . . 161.48(18) ?
S1 C2 N3 C14 . . . . -19.39(19) ?
N1 C2 N3 C4 . . . . 13.7(3) ?
S1 C2 N3 C4 . . . . -167.15(12) ?
C2 N3 C4 C7 . . . . 73.81(19) ?
C14 N3 C4 C7 . . . . -71.8(2) ?
C2 N3 C4 C5 . . . . -44.00(19) ?
C14 N3 C4 C5 . . . . 170.38(16) ?
N3 C4 C5 C6 . . . . 62.31(18) ?
C7 C4 C5 C6 . . . . -57.65(19) ?
C2 N1 C6 O1 . . . . -97.83(18) ?
C2 N1 C6 C15 . . . . 148.63(17) ?
C2 N1 C6 C5 . . . . 22.9(2) ?
C4 C5 C6 O1 . . . . 66.42(18) ?
C4 C5 C6 N1 . . . . -53.5(2) ?
C4 C5 C6 C15 . . . . -177.33(16) ?
N3 C4 C7 C12 . . . . 91.3(2) ?
C5 C4 C7 C12 . . . . -152.05(17) ?
N3 C4 C7 C8 . . . . -89.41(19) ?
C5 C4 C7 C8 . . . . 27.3(2) ?
C12 C7 C8 O1 . . . . 177.30(17) ?
C4 C7 C8 O1 . . . . -2.0(3) ?
C12 C7 C8 C9 . . . . -0.3(3) ?
C4 C7 C8 C9 . . . . -179.59(17) ?
C7 C8 O1 C6 . . . . 9.4(2) ?
C9 C8 O1 C6 . . . . -172.92(16) ?
N1 C6 O1 C8 . . . . 81.42(18) ?
C15 C6 O1 C8 . . . . -162.51(16) ?
C5 C6 O1 C8 . . . . -41.7(2) ?
O1 C8 C9 C10 . . . . -177.58(18) ?
C7 C8 C9 C10 . . . . 0.1(3) ?
C8 C9 C10 C11 . . . . 0.1(3) ?
C9 C10 C11 C12 . . . . -0.2(4) ?
C10 C11 C12 C7 . . . . 0.1(3) ?
C8 C7 C12 C11 . . . . 0.2(3) ?
C4 C7 C12 C11 . . . . 179.48(19) ?
N1 C2 S1 C13 . . . . 179.86(16) ?
N3 C2 S1 C13 . . . . 0.65(14) ?
C2 S1 C13 C14 . . . . 16.47(17) ?
C2 N3 C14 C13 . . . . 32.1(2) ?
C4 N3 C14 C13 . . . . 178.03(17) ?
S1 C13 C14 N3 . . . . -28.8(2) ?

loop_
_cod_related_entry_id
_cod_related_entry_database
_cod_related_entry_code
1 ChemSpider 437092
